data_7051243
loop_
_publ_author_name
'Bermejo, Manuel R.'
'Sousa, Antonio'
'Fondo, Matilde'
'Helliwell, Madeleine'

_publ_section_title
;
 Rearrangement and co-ordination of 1-[(4-methylphenyl)-
 sulfonamido]-2-[1-(2-pyridylmethylidene)amino]benzene
;
_journal_issue 1
_journal_name_full 'New Journal of Chemistry'
_journal_page_first 33
_journal_paper_doi 10.1039/a907731f
_journal_volume 24
_journal_year 2000
_chemical_formula_sum 'C38 H33.5 N6 Ni O4.75 S2'
_chemical_formula_weight 773.04
_space_group_IT_number 148
_symmetry_cell_setting trigonal
_symmetry_Int_Tables_number 148
_symmetry_space_group_name_Hall '-R 3'
_symmetry_space_group_name_H-M 'R -3 :H'
_audit_creation_date 1998-03-09
_audit_creation_method 'by teXsan v1.7'
_audit_update_record ?
_cell_angle_alpha 90
_cell_angle_beta 90
_cell_angle_gamma 120
_cell_formula_units_Z 18
_cell_length_a 27.512(4)
_cell_length_b 27.5123
_cell_length_c 25.092(3)
_cell_measurement_reflns_used 25
_cell_measurement_temperature 296.2
_cell_measurement_theta_max 38.5
_cell_measurement_theta_min 21.5
_cell_volume 16448(3)
_computing_cell_refinement 'MSC/AFC Diffractometer Control'
_computing_data_collection 'MSC/AFC Diffractometer Control'
_computing_data_reduction 'teXsan (MSC, 1995)'
_computing_publication_material 'teXsan (MSC, 1995)'
_computing_structure_refinement 'teXsan (MSC, 1995)'
_computing_structure_solution
;
SHELXS86 (Sheldrick, 1985)
;
_diffrn_ambient_temperature 296.2
_diffrn_measurement_device 'Rigaku AFC5R'
_diffrn_measurement_method \w-2\q
_diffrn_orient_matrix_UB_11 -0.04159
_diffrn_orient_matrix_UB_12 -0.02569
_diffrn_orient_matrix_UB_13 -0.00005
_diffrn_orient_matrix_UB_21 0.00565
_diffrn_orient_matrix_UB_22 -0.03318
_diffrn_orient_matrix_UB_23 -0.00118
_diffrn_orient_matrix_UB_31 0.00010
_diffrn_orient_matrix_UB_32 -0.00102
_diffrn_orient_matrix_UB_33 0.03984
_diffrn_radiation_detector 'scintillation counter'
_diffrn_radiation_monochromator graphite
_diffrn_radiation_source 'Rigaku rotating anode'
_diffrn_radiation_type 'Cu K\a'
_diffrn_radiation_wavelength 1.5418
_diffrn_reflns_av_R_equivalents 0.04008
_diffrn_reflns_av_sigmaI/netI 0.140
_diffrn_reflns_limit_h_max 30
_diffrn_reflns_limit_h_min -30
_diffrn_reflns_limit_k_max 35
_diffrn_reflns_limit_k_min 0
_diffrn_reflns_limit_l_max 30
_diffrn_reflns_limit_l_min 0
_diffrn_reflns_number 7985
_diffrn_reflns_reduction_process 'Lp corrections applied'
_diffrn_reflns_theta_max 79.69
_diffrn_reflns_theta_min 2.56
_diffrn_standards_decay_% 3.60
_diffrn_standards_interval_count 150
_diffrn_standards_number 3
_exptl_absorpt_coefficient_mu 2.257
_exptl_absorpt_correction_T_max 1.000
_exptl_absorpt_correction_T_min 0.904
_exptl_absorpt_correction_type
;
\y scans (North,Phillips & Matthews, 1968)
;
_exptl_crystal_colour red
_exptl_crystal_density_diffrn 1.405
_exptl_crystal_density_meas ?
_exptl_crystal_description needle
_exptl_crystal_F_000 7227.00
_exptl_crystal_size_max 0.40
_exptl_crystal_size_mid 0.20
_exptl_crystal_size_min 0.20
_refine_diff_density_max 0.87
_refine_diff_density_min -0.75
_refine_ls_extinction_method none
_refine_ls_goodness_of_fit_all 1.619
_refine_ls_goodness_of_fit_obs 2.012
_refine_ls_hydrogen_treatment noref
_refine_ls_matrix_type full
_refine_ls_number_constraints 0
_refine_ls_number_parameters 467
_refine_ls_number_reflns 3974
_refine_ls_number_restraints 0
_refine_ls_R_factor_all 0.1707
_refine_ls_R_factor_obs 0.0699
_refine_ls_shift/esd_max 0.0131
_refine_ls_shift/esd_mean 0.0019
_refine_ls_structure_factor_coef F
_refine_ls_weighting_details 'w = 1/[\s^2^(Fo) + 0.00001|Fo|^2^]'
_refine_ls_weighting_scheme calc
_refine_ls_wR_factor_all 0.0559
_refine_ls_wR_factor_obs 0.0489
_reflns_number_observed 3974
_reflns_number_total 7557
_reflns_observed_criterion 2.00\s(I)
_cod_data_source_file a907731f.txt
_cod_data_source_block S642
_cod_depositor_comments
;
 Correcting the data name order in the GEOM_TORSION loop.

 Antanas Vaitkus,
 2018-08-08

The following automatic conversions were performed:

'_refine_ls_weighting_scheme' value 'w = 1/[\s^2^(Fo) +
0.00001|Fo|^2^]' was changed to 'calc'. New tag
'_refine_ls_weighting_details' was created. The value of the new tag
was set to 'w = 1/[\s^2^(Fo) + 0.00001|Fo|^2^]'.

Automatic conversion script
Id: cif_fix_values 3143 2015-03-26 13:38:13Z robertas 
;
_cod_original_cell_volume 16447(4)
_cod_original_sg_symbol_H-M 'R -3       '
_cod_original_formula_sum 'C38 H33.50 N6 O4.75 Ni S2 '
_cod_database_code 7051243

loop_
_symmetry_equiv_pos_as_xyz
'   +x,   +y,   +z'
2/3+x,1/3+y,1/3+z
1/3+x,2/3+y,2/3+z
'   -y,   +x-y,   +z'
2/3-y,1/3+x-y,1/3+z
1/3-y,2/3+x-y,2/3+z
'   -x+y,   -x,   +z'
2/3-x+y,1/3-x,1/3+z
1/3-x+y,2/3-x,2/3+z
'   -x,   -y,   -z'
2/3-x,1/3-y,1/3-z
1/3-x,2/3-y,2/3-z
'   +y,   -x+y,   -z'
2/3+y,1/3-x+y,1/3-z
1/3+y,2/3-x+y,2/3-z
'   +x-y,   +x,   -z'
2/3+x-y,1/3+x,1/3-z
1/3+x-y,2/3+x,2/3-z

loop_
_atom_site_aniso_label
_atom_site_aniso_U_11
_atom_site_aniso_U_22
_atom_site_aniso_U_33
_atom_site_aniso_U_12
_atom_site_aniso_U_13
_atom_site_aniso_U_23
Ni(1) 0.0467(7) 0.0432(7) 0.0352(6) 0.0247(6) -0.0056(6) -0.0063(6)
S(1) 0.047(1) 0.038(1) 0.042(1) 0.0197(9) -0.0026(9) -0.0075(8)
S(2) 0.062(1) 0.052(1) 0.042(1) 0.027(1) 0.0015(10) -0.0079(9)
O(1) 0.044(3) 0.057(3) 0.055(3) 0.026(3) -0.017(3) -0.021(3)
O(2) 0.069(4) 0.037(3) 0.063(4) 0.025(3) 0.005(3) 0.002(3)
O(3) 0.084(4) 0.075(4) 0.058(4) 0.046(4) 0.015(3) -0.008(3)
O(4) 0.071(4) 0.057(3) 0.041(3) 0.022(3) -0.010(3) 0.001(3)
N(1) 0.048(4) 0.046(4) 0.032(3) 0.029(3) -0.007(3) -0.011(3)
N(2) 0.040(3) 0.038(3) 0.032(3) 0.015(3) -0.002(3) -0.001(3)
N(3) 0.049(4) 0.044(4) 0.044(4) 0.026(3) 0.000(3) -0.007(3)
N(4) 0.046(4) 0.046(4) 0.032(3) 0.022(3) -0.001(3) 0.000(3)
N(5) 0.040(3) 0.043(3) 0.040(3) 0.023(3) -0.009(3) -0.008(3)
N(6) 0.041(4) 0.043(4) 0.041(4) 0.019(3) -0.004(3) -0.004(3)
C(1) 0.041(4) 0.040(4) 0.040(4) 0.018(4) 0.003(3) 0.007(3)
C(2) 0.050(5) 0.045(5) 0.052(5) 0.027(4) 0.004(4) 0.008(4)
C(3) 0.054(5) 0.065(6) 0.061(6) 0.036(5) 0.001(4) 0.018(4)
C(4) 0.053(5) 0.074(6) 0.052(5) 0.027(5) -0.009(4) 0.010(4)
C(5) 0.051(5) 0.049(5) 0.047(5) 0.020(4) -0.008(4) 0.004(4)
C(6) 0.042(4) 0.029(4) 0.043(4) 0.012(3) 0.004(3) 0.007(3)
C(7) 0.054(5) 0.035(4) 0.035(4) 0.013(4) 0.000(3) 0.000(3)
C(8) 0.055(5) 0.033(4) 0.041(4) 0.020(4) 0.004(4) -0.005(3)
C(9) 0.074(6) 0.050(5) 0.054(5) 0.030(5) -0.003(4) -0.016(4)
C(10) 0.082(7) 0.069(6) 0.068(6) 0.044(6) 0.006(5) -0.015(5)
C(11) 0.071(6) 0.072(6) 0.090(7) 0.052(5) -0.003(5) -0.017(5)
C(12) 0.057(5) 0.060(5) 0.056(5) 0.037(5) -0.010(4) -0.010(4)
C(13) 0.046(4) 0.039(4) 0.038(4) 0.024(4) -0.004(3) -0.004(3)
C(14) 0.056(5) 0.046(5) 0.052(5) 0.028(4) -0.007(4) -0.010(4)
C(15) 0.074(6) 0.056(5) 0.057(5) 0.040(5) 0.012(5) -0.007(4)
C(16) 0.060(6) 0.060(6) 0.067(6) 0.034(5) 0.021(5) 0.006(5)
C(17) 0.053(5) 0.044(5) 0.068(6) 0.016(4) 0.003(4) 0.006(4)
C(18) 0.059(5) 0.047(5) 0.044(5) 0.024(4) -0.003(4) -0.007(4)
C(19) 0.085(8) 0.094(8) 0.120(9) 0.039(7) 0.044(7) 0.000(7)
C(20) 0.045(4) 0.045(4) 0.046(4) 0.029(4) -0.003(4) -0.014(4)
C(21) 0.044(5) 0.051(5) 0.060(5) 0.025(4) 0.005(4) -0.010(4)
C(22) 0.041(5) 0.057(5) 0.075(6) 0.030(4) -0.004(4) -0.013(4)
C(23) 0.052(5) 0.075(6) 0.062(6) 0.040(5) -0.012(4) -0.022(5)
C(24) 0.055(5) 0.062(5) 0.040(4) 0.036(4) -0.008(4) -0.010(4)
C(25) 0.047(5) 0.048(5) 0.038(4) 0.027(4) -0.006(3) -0.014(3)
C(26) 0.059(5) 0.059(5) 0.035(4) 0.036(4) -0.010(4) -0.006(4)
C(27) 0.046(4) 0.045(5) 0.037(4) 0.023(4) -0.001(3) -0.002(3)
C(28) 0.058(5) 0.069(6) 0.040(5) 0.032(5) -0.009(4) 0.007(4)
C(29) 0.062(6) 0.065(6) 0.058(6) 0.027(5) 0.006(4) 0.014(5)
C(30) 0.051(5) 0.056(5) 0.058(5) 0.018(4) -0.002(4) 0.009(4)
C(31) 0.047(5) 0.054(5) 0.043(5) 0.025(4) -0.011(4) -0.006(4)
C(32) 0.051(5) 0.048(5) 0.043(5) 0.018(4) 0.004(4) 0.001(4)
C(33) 0.110(8) 0.069(7) 0.081(7) 0.039(6) 0.047(6) 0.004(6)
C(34) 0.124(10) 0.066(7) 0.13(1) 0.034(7) 0.064(8) 0.033(7)
C(35) 0.110(9) 0.050(6) 0.13(1) 0.035(6) 0.023(7) -0.003(6)
C(36) 0.100(8) 0.061(6) 0.078(7) 0.039(6) 0.009(6) -0.004(5)
C(37) 0.070(6) 0.046(5) 0.058(5) 0.025(5) 0.013(4) 0.003(4)
C(38) 0.22(1) 0.068(8) 0.18(1) 0.057(9) 0.07(1) 0.017(8)

loop_
_atom_site_label
_atom_site_fract_x
_atom_site_fract_y
_atom_site_fract_z
_atom_site_U_iso_or_equiv
_atom_site_occupancy
_atom_site_refinement_flags
_atom_site_thermal_displace_type
_atom_site_calc_flag
_atom_site_calc_attached_atom
Ni(1) 0.31365(5) 0.01312(5) 0.02200(4) 0.0407(3) 1.000 . Uani d ?
S(1) 0.28812(8) 0.10193(7) 0.08468(7) 0.0432(5) 1.000 . Uani d ?
S(2) 0.41406(9) 0.10483(8) -0.05667(8) 0.0529(6) 1.000 . Uani d ?
O(1) 0.3311(2) 0.0999(2) 0.1159(2) 0.052(2) 1.000 . Uani d ?
O(2) 0.3012(2) 0.1567(2) 0.0656(2) 0.057(2) 1.000 . Uani d ?
O(3) 0.4559(2) 0.0916(2) -0.0761(2) 0.069(2) 1.000 . Uani d ?
O(4) 0.3637(2) 0.0843(2) -0.0891(2) 0.061(2) 1.000 . Uani d ?
N(1) 0.2718(2) 0.0573(2) 0.0384(2) 0.040(2) 1.000 . Uani d ?
N(2) 0.2621(2) -0.0070(2) -0.0422(2) 0.039(2) 1.000 . Uani d ?
N(3) 0.3383(2) -0.0351(2) -0.0235(2) 0.045(2) 1.000 . Uani d ?
N(4) 0.3940(2) 0.0839(2) 0.0029(2) 0.042(2) 1.000 . Uani d ?
N(5) 0.3599(2) 0.0178(2) 0.0866(2) 0.039(2) 1.000 . Uani d ?
N(6) 0.2553(2) -0.0579(2) 0.0667(2) 0.043(2) 1.000 . Uani d ?
C(1) 0.2308(3) 0.0497(3) 0.0006(3) 0.041(2) 1.000 . Uani d ?
C(2) 0.1963(3) 0.0739(3) 0.0009(3) 0.048(2) 1.000 . Uani d ?
C(3) 0.1560(3) 0.0599(3) -0.0379(3) 0.057(3) 1.000 . Uani d ?
C(4) 0.1483(3) 0.0225(3) -0.0786(3) 0.062(3) 1.000 . Uani d ?
C(5) 0.1827(3) -0.0002(3) -0.0813(3) 0.051(2) 1.000 . Uani d ?
C(6) 0.2245(3) 0.0134(3) -0.0425(3) 0.040(2) 1.000 . Uani d ?
C(7) 0.2663(3) -0.0381(3) -0.0771(3) 0.046(2) 1.000 . Uani d ?
C(8) 0.3102(3) -0.0526(3) -0.0699(3) 0.044(2) 1.000 . Uani d ?
C(9) 0.3234(3) -0.0794(3) -0.1084(3) 0.060(3) 1.000 . Uani d ?
C(10) 0.3682(4) -0.0881(4) -0.1003(3) 0.070(3) 1.000 . Uani d ?
C(11) 0.3970(4) -0.0702(4) -0.0530(4) 0.071(3) 1.000 . Uani d ?
C(12) 0.3810(3) -0.0437(3) -0.0157(3) 0.054(3) 1.000 . Uani d ?
C(13) 0.2298(3) 0.0797(3) 0.1283(3) 0.040(2) 1.000 . Uani d ?
C(14) 0.2353(3) 0.1145(3) 0.1703(3) 0.050(2) 1.000 . Uani d ?
C(15) 0.1927(4) 0.0991(3) 0.2066(3) 0.059(3) 1.000 . Uani d ?
C(16) 0.1434(3) 0.0493(3) 0.2016(3) 0.061(3) 1.000 . Uani d ?
C(17) 0.1380(3) 0.0148(3) 0.1594(3) 0.059(3) 1.000 . Uani d ?
C(18) 0.1805(3) 0.0290(3) 0.1226(3) 0.051(2) 1.000 . Uani d ?
C(19) 0.0989(4) 0.0330(4) 0.2424(4) 0.102(4) 1.000 . Uani d ?
C(20) 0.4348(3) 0.0938(3) 0.0413(3) 0.043(2) 1.000 . Uani d ?
C(21) 0.4929(3) 0.1341(3) 0.0393(3) 0.051(2) 1.000 . Uani d ?
C(22) 0.5288(3) 0.1421(3) 0.0812(3) 0.055(3) 1.000 . Uani d ?
C(23) 0.5093(3) 0.1110(4) 0.1268(3) 0.060(3) 1.000 . Uani d ?
C(24) 0.4526(3) 0.0692(3) 0.1302(3) 0.049(2) 1.000 . Uani d ?
C(25) 0.4155(3) 0.0599(3) 0.0883(3) 0.043(2) 1.000 . Uani d ?
C(26) 0.3358(3) -0.0217(3) 0.1209(3) 0.048(2) 1.000 . Uani d ?
C(27) 0.2773(3) -0.0646(3) 0.1121(3) 0.043(2) 1.000 . Uani d ?
C(28) 0.2479(3) -0.1088(3) 0.1461(3) 0.056(3) 1.000 . Uani d ?
C(29) 0.1934(4) -0.1472(3) 0.1337(3) 0.064(3) 1.000 . Uani d ?
C(30) 0.1692(3) -0.1415(3) 0.0888(3) 0.059(3) 1.000 . Uani d ?
C(31) 0.2027(3) -0.0957(3) 0.0569(3) 0.048(2) 1.000 . Uani d ?
C(32) 0.4475(3) 0.1795(3) -0.0574(3) 0.050(2) 1.000 . Uani d ?
C(33) 0.4862(4) 0.2077(4) -0.0961(4) 0.089(4) 1.000 . Uani d ?
C(34) 0.5106(5) 0.2655(4) -0.0985(5) 0.114(5) 1.000 . Uani d ?
C(35) 0.4958(5) 0.2949(4) -0.0644(5) 0.098(4) 1.000 . Uani d ?
C(36) 0.4563(4) 0.2643(4) -0.0269(4) 0.080(4) 1.000 . Uani d ?
C(37) 0.4315(3) 0.2081(3) -0.0229(3) 0.060(3) 1.000 . Uani d ?
C(38) 0.5233(6) 0.3592(5) -0.0701(5) 0.162(6) 1.000 . Uani d ?
H(2) 0.2012 0.1004 0.0283 0.056 1.000 . Uiso c ?
H(3) 0.1343 0.0773 -0.0369 0.070 1.000 . Uiso c ?
H(4) 0.1208 0.0138 -0.1050 0.074 1.000 . Uiso c ?
H(5) 0.1780 -0.0262 -0.1090 0.061 1.000 . Uiso c ?
H(7) 0.2427 -0.0508 -0.1073 0.054 1.000 . Uiso c ?
H(9) 0.3031 -0.0905 -0.1410 0.072 1.000 . Uiso c ?
H(10) 0.3770 -0.1071 -0.1268 0.083 1.000 . Uiso c ?
H(11) 0.4274 -0.0762 -0.0470 0.086 1.000 . Uiso c ?
H(12) 0.4013 -0.0313 0.0168 0.063 1.000 . Uiso c ?
H(14) 0.2683 0.1482 0.1754 0.061 1.000 . Uiso c ?
H(15) 0.1977 0.1244 0.2353 0.068 1.000 . Uiso c ?
H(17) 0.1042 -0.0186 0.1550 0.069 1.000 . Uiso c ?
H(18) 0.1770 0.0046 0.0944 0.059 1.000 . Uiso c ?
H(19a) 0.0866 0.0611 0.2421 0.123 1.000 . Uiso c ?
H(19b) 0.0676 -0.0018 0.2334 0.123 1.000 . Uiso c ?
H(19c) 0.1123 0.0327 0.2764 0.123 1.000 . Uiso c ?
H(21) 0.5076 0.1562 0.0081 0.062 1.000 . Uiso c ?
H(22) 0.5676 0.1691 0.0781 0.065 1.000 . Uiso c ?
H(23) 0.5340 0.1188 0.1561 0.071 1.000 . Uiso c ?
H(24) 0.4401 0.0473 0.1611 0.058 1.000 . Uiso c ?
H(26) 0.3551 -0.0231 0.1516 0.059 1.000 . Uiso c ?
H(28) 0.2657 -0.1119 0.1768 0.071 1.000 . Uiso c ?
H(29) 0.1722 -0.1791 0.1566 0.077 1.000 . Uiso c ?
H(30) 0.1311 -0.1668 0.0798 0.071 1.000 . Uiso c ?
H(31) 0.1868 -0.0913 0.0249 0.056 1.000 . Uiso c ?
H(33) 0.4979 0.1891 -0.1208 0.104 1.000 . Uiso c ?
H(34) 0.5400 0.2850 -0.1249 0.137 1.000 . Uiso c ?
H(36) 0.4481 0.2847 -0.0024 0.097 1.000 . Uiso c ?
H(37) 0.4029 0.1891 0.0023 0.074 1.000 . Uiso c ?
H(38a) 0.5455 0.3773 -0.0391 0.187 1.000 . Uiso c ?
H(38b) 0.5518 0.3716 -0.0999 0.187 1.000 . Uiso c ?
H(38c) 0.4985 0.3704 -0.0778 0.187 1.000 . Uiso c ?
O(6) 0.6666 0.3333 0.3333 0.15(1) 0.083 S Uiso d ?
O(7) 0.6667 0.3333 0.418(1) 0.23(2) 0.167 S Uiso d ?
O(5) 0.1868(6) 0.3743(6) 0.2762(5) 0.128(5) 0.500 . Uiso d ?

loop_
_atom_type_symbol
_atom_type_oxidation_number
_atom_type_number_in_cell
_atom_type_scat_dispersion_real
_atom_type_scat_dispersion_imag
_atom_type_scat_source
C 0 684 0.018 0.009
;International Tables for Crystallography
(1992, Vol. C, Tables 4.2.6.8 and 6.1.1.1)
;
H 0 603 0.000 0.000
;International Tables for Crystallography
(1992, Vol. C, Table 6.1.1.2)
;
N 0 108 0.031 0.018
;International Tables for Crystallography
(1992, Vol. C, Tables 4.2.6.8 and 6.1.1.1)
;
O 0 85 0.049 0.032
;International Tables for Crystallography
(1992, Vol. C, Tables 4.2.6.8 and 6.1.1.1)
;
Ni 0 18 -3.003 0.509
;International Tables for Crystallography
(1992, Vol. C, Tables 4.2.6.8 and 6.1.1.1)
;
S 0 36 0.333 0.557
;International Tables for Crystallography
(1992, Vol. C, Tables 4.2.6.8 and 6.1.1.1)
;

loop_
_geom_angle_atom_site_label_1
_geom_angle_atom_site_label_2
_geom_angle_atom_site_label_3
_geom_angle
_geom_angle_site_symmetry_1
_geom_angle_site_symmetry_2
_geom_angle_site_symmetry_3
_geom_angle_publ_flag
N(1) Ni(1) N(2) 78.6(2) . . . yes
N(1) Ni(1) N(3) 156.7(2) . . . yes
N(1) Ni(1) N(4) 97.7(2) . . . yes
N(1) Ni(1) N(5) 108.5(2) . . . yes
N(1) Ni(1) N(6) 92.7(2) . . . yes
N(2) Ni(1) N(3) 78.5(2) . . . yes
N(2) Ni(1) N(4) 109.4(2) . . . yes
N(2) Ni(1) N(5) 169.5(2) . . . yes
N(2) Ni(1) N(6) 93.7(2) . . . yes
N(3) Ni(1) N(4) 86.5(2) . . . yes
N(3) Ni(1) N(5) 94.8(2) . . . yes
N(3) Ni(1) N(6) 92.3(2) . . . yes
N(4) Ni(1) N(5) 77.9(2) . . . yes
N(4) Ni(1) N(6) 156.1(2) . . . yes
N(5) Ni(1) N(6) 78.4(2) . . . yes
O(1) S(1) O(2) 116.1(3) . . . yes
O(1) S(1) N(1) 106.7(3) . . . yes
O(1) S(1) C(13) 105.6(3) . . . yes
O(2) S(1) N(1) 113.1(3) . . . yes
O(2) S(1) C(13) 105.9(3) . . . yes
N(1) S(1) C(13) 109.1(3) . . . yes
O(3) S(2) O(4) 115.7(3) . . . yes
O(3) S(2) N(4) 113.3(3) . . . yes
O(3) S(2) C(32) 105.6(3) . . . yes
O(4) S(2) N(4) 107.1(3) . . . yes
O(4) S(2) C(32) 106.5(3) . . . yes
N(4) S(2) C(32) 108.2(3) . . . yes
Ni(1) N(1) S(1) 124.8(3) . . . yes
Ni(1) N(1) C(1) 114.6(4) . . . yes
S(1) N(1) C(1) 120.2(5) . . . yes
Ni(1) N(2) C(6) 116.8(4) . . . yes
Ni(1) N(2) C(7) 116.4(5) . . . yes
C(6) N(2) C(7) 126.8(6) . . . yes
Ni(1) N(3) C(8) 112.6(5) . . . yes
Ni(1) N(3) C(12) 128.9(5) . . . yes
C(8) N(3) C(12) 117.9(6) . . . yes
Ni(1) N(4) S(2) 123.4(3) . . . yes
Ni(1) N(4) C(20) 112.7(4) . . . yes
S(2) N(4) C(20) 118.4(5) . . . yes
Ni(1) N(5) C(25) 118.4(5) . . . yes
Ni(1) N(5) C(26) 116.2(5) . . . yes
C(25) N(5) C(26) 125.1(6) . . . yes
Ni(1) N(6) C(27) 112.8(5) . . . yes
Ni(1) N(6) C(31) 130.9(5) . . . yes
C(27) N(6) C(31) 116.3(6) . . . yes
N(1) C(1) C(2) 127.4(7) . . . yes
N(1) C(1) C(6) 114.9(6) . . . yes
C(2) C(1) C(6) 117.7(6) . . . yes
C(1) C(2) C(3) 120.2(7) . . . yes
C(1) C(2) H(2) 119.4 . . . no
C(3) C(2) H(2) 120.5 . . . no
C(2) C(3) C(4) 122.1(7) . . . yes
C(2) C(3) H(3) 118.1 . . . no
C(4) C(3) H(3) 119.8 . . . no
C(3) C(4) C(5) 119.2(7) . . . yes
C(3) C(4) H(4) 120.9 . . . no
C(5) C(4) H(4) 119.9 . . . no
C(4) C(5) C(6) 120.3(7) . . . yes
C(4) C(5) H(5) 120.6 . . . no
C(6) C(5) H(5) 119.1 . . . no
N(2) C(6) C(1) 115.0(6) . . . yes
N(2) C(6) C(5) 124.6(7) . . . yes
C(1) C(6) C(5) 120.4(7) . . . yes
N(2) C(7) C(8) 117.6(6) . . . yes
N(2) C(7) H(7) 121.6 . . . no
C(8) C(7) H(7) 120.7 . . . no
N(3) C(8) C(7) 114.6(6) . . . yes
N(3) C(8) C(9) 122.8(7) . . . yes
C(7) C(8) C(9) 122.5(7) . . . yes
C(8) C(9) C(10) 119.2(8) . . . yes
C(8) C(9) H(9) 120.6 . . . no
C(10) C(9) H(9) 120.2 . . . no
C(9) C(10) C(11) 118.1(7) . . . yes
C(9) C(10) H(10) 119.1 . . . no
C(11) C(10) H(10) 122.7 . . . no
C(10) C(11) C(12) 119.5(8) . . . yes
C(10) C(11) H(11) 118.7 . . . no
C(12) C(11) H(11) 121.9 . . . no
N(3) C(12) C(11) 122.5(7) . . . yes
N(3) C(12) H(12) 118.6 . . . no
C(11) C(12) H(12) 118.9 . . . no
S(1) C(13) C(14) 117.7(6) . . . yes
S(1) C(13) C(18) 122.9(5) . . . yes
C(14) C(13) C(18) 119.4(7) . . . yes
C(13) C(14) C(15) 120.8(7) . . . yes
C(13) C(14) H(14) 120.8 . . . no
C(15) C(14) H(14) 118.4 . . . no
C(14) C(15) C(16) 120.9(7) . . . yes
C(14) C(15) H(15) 118.7 . . . no
C(16) C(15) H(15) 120.4 . . . no
C(15) C(16) C(17) 118.0(7) . . . yes
C(15) C(16) C(19) 119.6(8) . . . yes
C(17) C(16) C(19) 122.3(8) . . . yes
C(16) C(17) C(18) 122.3(7) . . . yes
C(16) C(17) H(17) 118.7 . . . no
C(18) C(17) H(17) 119.0 . . . no
C(13) C(18) C(17) 118.6(7) . . . yes
C(13) C(18) H(18) 119.6 . . . no
C(17) C(18) H(18) 121.8 . . . no
C(16) C(19) H(19a) 108.1 . . . no
C(16) C(19) H(19b) 109.7 . . . no
C(16) C(19) H(19c) 111.3 . . . no
H(19a) C(19) H(19b) 107.3 . . . no
H(19a) C(19) H(19c) 108.1 . . . no
H(19b) C(19) H(19c) 112.1 . . . no
N(4) C(20) C(21) 127.5(7) . . . yes
N(4) C(20) C(25) 116.2(6) . . . yes
C(21) C(20) C(25) 116.3(7) . . . yes
C(20) C(21) C(22) 122.2(7) . . . yes
C(20) C(21) H(21) 118.9 . . . no
C(22) C(21) H(21) 118.9 . . . no
C(21) C(22) C(23) 120.8(7) . . . yes
C(21) C(22) H(22) 119.6 . . . no
C(23) C(22) H(22) 119.6 . . . no
C(22) C(23) C(24) 119.4(7) . . . yes
C(22) C(23) H(23) 119.6 . . . no
C(24) C(23) H(23) 121.0 . . . no
C(23) C(24) C(25) 121.0(7) . . . yes
C(23) C(24) H(24) 118.5 . . . no
C(25) C(24) H(24) 120.5 . . . no
N(5) C(25) C(20) 114.4(6) . . . yes
N(5) C(25) C(24) 125.3(7) . . . yes
C(20) C(25) C(24) 120.2(7) . . . yes
N(5) C(26) C(27) 118.5(6) . . . yes
N(5) C(26) H(26) 121.1 . . . no
C(27) C(26) H(26) 120.4 . . . no
N(6) C(27) C(26) 114.1(6) . . . yes
N(6) C(27) C(28) 122.9(7) . . . yes
C(26) C(27) C(28) 123.0(7) . . . yes
C(27) C(28) C(29) 118.4(7) . . . yes
C(27) C(28) H(28) 119.2 . . . no
C(29) C(28) H(28) 122.4 . . . no
C(28) C(29) C(30) 120.7(7) . . . yes
C(28) C(29) H(29) 119.8 . . . no
C(30) C(29) H(29) 119.4 . . . no
C(29) C(30) C(31) 116.3(7) . . . yes
C(29) C(30) H(30) 122.6 . . . no
C(31) C(30) H(30) 121.1 . . . no
N(6) C(31) C(30) 125.4(7) . . . yes
N(6) C(31) H(31) 116.8 . . . no
C(30) C(31) H(31) 117.8 . . . no
S(2) C(32) C(33) 118.0(6) . . . yes
S(2) C(32) C(37) 121.4(6) . . . yes
C(33) C(32) C(37) 120.4(8) . . . yes
C(32) C(33) C(34) 118.5(8) . . . yes
C(32) C(33) H(33) 122.4 . . . no
C(34) C(33) H(33) 119.1 . . . no
C(33) C(34) C(35) 122.3(9) . . . yes
C(33) C(34) H(34) 117.0 . . . no
C(35) C(34) H(34) 120.6 . . . no
C(34) C(35) C(36) 116.5(9) . . . yes
C(34) C(35) C(38) 119(1) . . . yes
C(36) C(35) C(38) 123.6(10) . . . yes
C(35) C(36) C(37) 123.4(9) . . . yes
C(35) C(36) H(36) 116.3 . . . no
C(37) C(36) H(36) 120.2 . . . no
C(32) C(37) C(36) 118.9(8) . . . yes
C(32) C(37) H(37) 121.6 . . . no
C(36) C(37) H(37) 119.5 . . . no
C(35) C(38) H(38a) 109.9 . . . no
C(35) C(38) H(38b) 107.8 . . . no
C(35) C(38) H(38c) 113.0 . . . no
H(38a) C(38) H(38b) 103.8 . . . no
H(38a) C(38) H(38c) 113.2 . . . no
H(38b) C(38) H(38c) 108.5 . . . no

loop_
_geom_bond_atom_site_label_1
_geom_bond_atom_site_label_2
_geom_bond_distance
_geom_bond_site_symmetry_1
_geom_bond_site_symmetry_2
_geom_bond_publ_flag
Ni(1) N(1) 2.090(5) . . yes
Ni(1) N(2) 2.030(5) . . yes
Ni(1) N(3) 2.105(5) . . yes
Ni(1) N(4) 2.146(5) . . yes
Ni(1) N(5) 2.025(5) . . yes
Ni(1) N(6) 2.125(6) . . yes
S(1) O(1) 1.443(4) . . yes
S(1) O(2) 1.444(4) . . yes
S(1) N(1) 1.584(5) . . yes
S(1) C(13) 1.780(7) . . yes
S(2) O(3) 1.454(5) . . yes
S(2) O(4) 1.456(5) . . yes
S(2) N(4) 1.597(5) . . yes
S(2) C(32) 1.783(7) . . yes
N(1) C(1) 1.409(8) . . yes
N(2) C(6) 1.401(8) . . yes
N(2) C(7) 1.271(8) . . yes
N(3) C(8) 1.347(8) . . yes
N(3) C(12) 1.323(8) . . yes
N(4) C(20) 1.398(8) . . yes
N(5) C(25) 1.383(8) . . yes
N(5) C(26) 1.283(8) . . yes
N(6) C(27) 1.345(8) . . yes
N(6) C(31) 1.317(8) . . yes
C(1) C(2) 1.405(8) . . yes
C(1) C(6) 1.422(9) . . yes
C(2) C(3) 1.377(9) . . yes
C(2) H(2) 0.96 . . no
C(3) C(4) 1.39(1) . . yes
C(3) H(3) 0.93 . . no
C(4) C(5) 1.373(10) . . yes
C(4) H(4) 0.94 . . no
C(5) C(6) 1.408(9) . . yes
C(5) H(5) 0.96 . . no
C(7) C(8) 1.460(9) . . yes
C(7) H(7) 0.94 . . no
C(8) C(9) 1.370(9) . . yes
C(9) C(10) 1.38(1) . . yes
C(9) H(9) 0.95 . . no
C(10) C(11) 1.38(1) . . yes
C(10) H(10) 0.95 . . no
C(11) C(12) 1.386(9) . . yes
C(11) H(11) 0.94 . . no
C(12) H(12) 0.95 . . no
C(13) C(14) 1.380(8) . . yes
C(13) C(18) 1.384(9) . . yes
C(14) C(15) 1.373(9) . . yes
C(14) H(14) 0.93 . . no
C(15) C(16) 1.369(10) . . yes
C(15) H(15) 0.96 . . no
C(16) C(17) 1.380(10) . . yes
C(16) C(19) 1.48(1) . . yes
C(17) C(18) 1.383(9) . . yes
C(17) H(17) 0.93 . . no
C(18) H(18) 0.94 . . no
C(19) H(19a) 0.99 . . no
C(19) H(19b) 0.94 . . no
C(19) H(19c) 0.93 . . no
C(20) C(21) 1.419(9) . . yes
C(20) C(25) 1.433(9) . . yes
C(21) C(22) 1.384(9) . . yes
C(21) H(21) 0.95 . . no
C(22) C(23) 1.368(10) . . yes
C(22) H(22) 0.95 . . no
C(23) C(24) 1.403(10) . . yes
C(23) H(23) 0.95 . . no
C(24) C(25) 1.396(8) . . yes
C(24) H(24) 0.93 . . no
C(26) C(27) 1.460(9) . . yes
C(26) H(26) 0.94 . . no
C(27) C(28) 1.370(9) . . yes
C(28) C(29) 1.370(10) . . yes
C(28) H(28) 0.94 . . no
C(29) C(30) 1.356(10) . . yes
C(29) H(29) 0.97 . . no
C(30) C(31) 1.384(9) . . yes
C(30) H(30) 0.95 . . no
C(31) H(31) 0.95 . . no
C(32) C(33) 1.360(10) . . yes
C(32) C(37) 1.380(9) . . yes
C(33) C(34) 1.38(1) . . yes
C(33) H(33) 0.96 . . no
C(34) C(35) 1.37(1) . . yes
C(34) H(34) 0.97 . . no
C(35) C(36) 1.36(1) . . yes
C(35) C(38) 1.54(1) . . yes
C(36) C(37) 1.35(1) . . yes
C(36) H(36) 0.93 . . no
C(37) H(37) 0.94 . . no
C(38) H(38a) 0.96 . . no
C(38) H(38b) 1.01 . . no
C(38) H(38c) 0.90 . . no

loop_
_geom_contact_atom_site_label_1
_geom_contact_atom_site_label_2
_geom_contact_distance
_geom_contact_site_symmetry_1
_geom_contact_site_symmetry_2
_geom_contact_publ_flag
O(1) C(14) 3.270(8) . 10 no
O(1) C(9) 3.529(9) . 9 no
O(2) C(7) 2.987(8) . 6 no
O(2) C(31) 3.340(8) . 6 no
O(2) N(2) 3.480(7) . 6 no
O(3) O(5) 2.78(2) . 13_544 no
O(3) C(28) 3.277(8) . 14_544 no
O(4) C(30) 3.315(9) . 6 no
O(4) C(26) 3.458(8) . 14_544 no
O(4) C(29) 3.547(10) . 6 no
C(2) C(31) 3.549(9) . 6 no
C(5) C(23) 3.51(1) . 14_544 no
C(9) C(13) 3.500(10) . 14_544 no
C(10) C(17) 3.46(1) . 14_544 no
C(10) C(28) 3.47(1) . 14_544 no
C(10) C(18) 3.59(1) . 14_544 no
C(11) O(5) 3.24(2) . 13_544 no
C(11) O(5) 3.41(2) . 10 no
C(11) C(22) 3.55(1) . 4_655 no
C(12) O(5) 3.25(2) . 10 no
C(12) O(5) 3.50(2) . 13_544 no
C(30) C(37) 3.37(1) . 5 no
C(38) O(5) 3.37(2) . 15_554 no
O(6) O(7) 2.12(3) . 16_655 no
O(5) O(5) 3.47(3) . 16 no

loop_
_geom_torsion_atom_site_label_1
_geom_torsion_atom_site_label_2
_geom_torsion_atom_site_label_3
_geom_torsion_atom_site_label_4
_geom_torsion_site_symmetry_1
_geom_torsion_site_symmetry_2
_geom_torsion_site_symmetry_3
_geom_torsion_site_symmetry_4
_geom_torsion
_geom_torsion_publ_flag
Ni(1) N(1) S(1) O(1) . . . . -7.3(4) no
Ni(1) N(1) S(1) O(2) . . . . 121.5(4) no
Ni(1) N(1) S(1) C(13) . . . . -120.9(4) no
Ni(1) N(1) C(1) C(2) . . . . -179.9(6) no
Ni(1) N(1) C(1) C(6) . . . . 0.0(7) no
Ni(1) N(2) C(6) C(1) . . . . 5.1(7) no
Ni(1) N(2) C(6) C(5) . . . . -174.4(5) no
Ni(1) N(2) C(7) C(8) . . . . -4.7(8) no
Ni(1) N(3) C(8) C(7) . . . . -4.2(7) no
Ni(1) N(3) C(8) C(9) . . . . 172.7(6) no
Ni(1) N(3) C(12) C(11) . . . . -170.8(6) no
Ni(1) N(4) S(2) O(3) . . . . -106.3(4) no
Ni(1) N(4) S(2) O(4) . . . . 22.5(4) no
Ni(1) N(4) S(2) C(32) . . . . 136.9(4) no
Ni(1) N(4) C(20) C(21) . . . . 174.8(5) no
Ni(1) N(4) C(20) C(25) . . . . -6.1(7) no
Ni(1) N(5) C(25) C(20) . . . . -3.6(8) no
Ni(1) N(5) C(25) C(24) . . . . 179.1(5) no
Ni(1) N(5) C(26) C(27) . . . . -2.9(9) no
Ni(1) N(6) C(27) C(26) . . . . 0.7(8) no
Ni(1) N(6) C(27) C(28) . . . . -177.6(6) no
Ni(1) N(6) C(31) C(30) . . . . 177.8(6) no
S(1) N(1) Ni(1) N(2) . . . . -170.5(4) no
S(1) N(1) Ni(1) N(3) . . . . -161.4(4) no
S(1) N(1) Ni(1) N(4) . . . . -62.2(4) no
S(1) N(1) Ni(1) N(5) . . . . 17.6(4) no
S(1) N(1) Ni(1) N(6) . . . . 96.2(4) no
S(1) N(1) C(1) C(2) . . . . -6.9(10) no
S(1) N(1) C(1) C(6) . . . . 172.9(5) no
S(1) C(13) C(14) C(15) . . . . -177.7(6) no
S(1) C(13) C(18) C(17) . . . . 178.3(6) no
S(2) N(4) Ni(1) N(1) . . . . -96.3(4) no
S(2) N(4) Ni(1) N(2) . . . . -15.8(4) no
S(2) N(4) Ni(1) N(3) . . . . 60.7(4) no
S(2) N(4) Ni(1) N(5) . . . . 156.3(4) no
S(2) N(4) Ni(1) N(6) . . . . 148.6(4) no
S(2) N(4) C(20) C(21) . . . . 20.2(9) no
S(2) N(4) C(20) C(25) . . . . -160.7(5) no
S(2) C(32) C(33) C(34) . . . . 177.2(9) no
S(2) C(32) C(37) C(36) . . . . -176.8(7) no
O(1) S(1) N(1) C(1) . . . . -179.4(5) no
O(1) S(1) C(13) C(14) . . . . 67.9(6) no
O(1) S(1) C(13) C(18) . . . . -110.2(6) no
O(2) S(1) N(1) C(1) . . . . -50.7(6) no
O(2) S(1) C(13) C(14) . . . . -55.7(6) no
O(2) S(1) C(13) C(18) . . . . 126.2(6) no
O(3) S(2) N(4) C(20) . . . . 45.4(6) no
O(3) S(2) C(32) C(33) . . . . 32.8(8) no
O(3) S(2) C(32) C(37) . . . . -152.6(7) no
O(4) S(2) N(4) C(20) . . . . 174.2(5) no
O(4) S(2) C(32) C(33) . . . . -90.7(8) no
O(4) S(2) C(32) C(37) . . . . 83.8(7) no
N(1) Ni(1) N(2) C(6) . . . . -3.9(4) no
N(1) Ni(1) N(2) C(7) . . . . 178.2(5) no
N(1) Ni(1) N(3) C(8) . . . . -7.6(9) no
N(1) Ni(1) N(3) C(12) . . . . 162.9(6) no
N(1) Ni(1) N(4) C(20) . . . . 110.5(4) no
N(1) Ni(1) N(5) C(25) . . . . -93.9(5) no
N(1) Ni(1) N(5) C(26) . . . . 91.4(5) no
N(1) Ni(1) N(6) C(27) . . . . -109.9(5) no
N(1) Ni(1) N(6) C(31) . . . . 71.3(6) no
N(1) S(1) C(13) C(14) . . . . -177.7(5) no
N(1) S(1) C(13) C(18) . . . . 4.2(7) no
N(1) C(1) C(2) C(3) . . . . -176.7(7) no
N(1) C(1) C(6) N(2) . . . . -3.2(9) no
N(1) C(1) C(6) C(5) . . . . 176.4(6) no
N(2) Ni(1) N(1) C(1) . . . . 2.1(4) no
N(2) Ni(1) N(3) C(8) . . . . 1.5(5) no
N(2) Ni(1) N(3) C(12) . . . . 172.0(7) no
N(2) Ni(1) N(4) C(20) . . . . -169.0(4) no
N(2) Ni(1) N(5) C(25) . . . . 135(1) no
N(2) Ni(1) N(5) C(26) . . . . -39(1) no
N(2) Ni(1) N(6) C(27) . . . . 171.4(5) no
N(2) Ni(1) N(6) C(31) . . . . -7.4(7) no
N(2) C(6) C(1) C(2) . . . . 176.7(6) no
N(2) C(6) C(5) C(4) . . . . -179.1(7) no
N(2) C(7) C(8) N(3) . . . . 6.0(9) no
N(2) C(7) C(8) C(9) . . . . -170.9(7) no
N(3) Ni(1) N(1) C(1) . . . . 11.2(8) no
N(3) Ni(1) N(2) C(6) . . . . 179.8(5) no
N(3) Ni(1) N(2) C(7) . . . . 1.8(5) no
N(3) Ni(1) N(4) C(20) . . . . -92.5(4) no
N(3) Ni(1) N(5) C(25) . . . . 85.7(5) no
N(3) Ni(1) N(5) C(26) . . . . -89.0(5) no
N(3) Ni(1) N(6) C(27) . . . . 92.8(5) no
N(3) Ni(1) N(6) C(31) . . . . -86.0(6) no
N(3) C(8) C(9) C(10) . . . . -1(1) no
N(3) C(12) C(11) C(10) . . . . 0(1) no
N(4) Ni(1) N(1) C(1) . . . . 110.4(5) no
N(4) Ni(1) N(2) C(6) . . . . -98.1(5) no
N(4) Ni(1) N(2) C(7) . . . . 83.9(5) no
N(4) Ni(1) N(3) C(8) . . . . -109.1(5) no
N(4) Ni(1) N(3) C(12) . . . . 61.4(7) no
N(4) Ni(1) N(5) C(25) . . . . 0.3(5) no
N(4) Ni(1) N(5) C(26) . . . . -174.4(5) no
N(4) Ni(1) N(6) C(27) . . . . 6.1(8) no
N(4) Ni(1) N(6) C(31) . . . . -172.7(6) no
N(4) S(2) C(32) C(33) . . . . 154.5(7) no
N(4) S(2) C(32) C(37) . . . . -31.0(8) no
N(4) C(20) C(21) C(22) . . . . 176.5(7) no
N(4) C(20) C(25) N(5) . . . . 6.4(9) no
N(4) C(20) C(25) C(24) . . . . -176.1(6) no
N(5) Ni(1) N(1) C(1) . . . . -169.8(4) no
N(5) Ni(1) N(2) C(6) . . . . 128(1) no
N(5) Ni(1) N(2) C(7) . . . . -48(1) no
N(5) Ni(1) N(3) C(8) . . . . 173.3(5) no
N(5) Ni(1) N(3) C(12) . . . . -16.1(7) no
N(5) Ni(1) N(4) C(20) . . . . 3.2(4) no
N(5) Ni(1) N(6) C(27) . . . . -1.6(5) no
N(5) Ni(1) N(6) C(31) . . . . 179.6(7) no
N(5) C(25) C(20) C(21) . . . . -174.3(6) no
N(5) C(25) C(24) C(23) . . . . 176.1(7) no
N(5) C(26) C(27) N(6) . . . . 1.4(10) no
N(5) C(26) C(27) C(28) . . . . 179.6(7) no
N(6) Ni(1) N(1) C(1) . . . . -91.2(5) no
N(6) Ni(1) N(2) C(6) . . . . 88.2(5) no
N(6) Ni(1) N(2) C(7) . . . . -89.8(5) no
N(6) Ni(1) N(3) C(8) . . . . 94.8(5) no
N(6) Ni(1) N(3) C(12) . . . . -94.6(7) no
N(6) Ni(1) N(4) C(20) . . . . -4.5(8) no
N(6) Ni(1) N(5) C(25) . . . . 177.1(5) no
N(6) Ni(1) N(5) C(26) . . . . 2.4(5) no
N(6) C(27) C(28) C(29) . . . . 0(1) no
N(6) C(31) C(30) C(29) . . . . 0(1) no
C(1) N(1) S(1) C(13) . . . . 66.9(6) no
C(1) C(2) C(3) C(4) . . . . 0(1) no
C(1) C(6) N(2) C(7) . . . . -177.2(6) no
C(1) C(6) C(5) C(4) . . . . 1(1) no
C(2) C(1) C(6) C(5) . . . . -3.8(10) no
C(2) C(3) C(4) C(5) . . . . -1(1) no
C(3) C(2) C(1) C(6) . . . . 3(1) no
C(3) C(4) C(5) C(6) . . . . 1(1) no
C(5) C(6) N(2) C(7) . . . . 3(1) no
C(6) N(2) C(7) C(8) . . . . 177.6(6) no
C(7) C(8) N(3) C(12) . . . . -175.8(6) no
C(7) C(8) C(9) C(10) . . . . 175.3(7) no
C(8) N(3) C(12) C(11) . . . . 0(1) no
C(8) C(9) C(10) C(11) . . . . 1(1) no
C(9) C(8) N(3) C(12) . . . . 1(1) no
C(9) C(10) C(11) C(12) . . . . 0(1) no
C(13) C(14) C(15) C(16) . . . . 0(1) no
C(13) C(18) C(17) C(16) . . . . 0(1) no
C(14) C(13) C(18) C(17) . . . . 0(1) no
C(14) C(15) C(16) C(17) . . . . 0(1) no
C(14) C(15) C(16) C(19) . . . . 177.9(8) no
C(15) C(14) C(13) C(18) . . . . 0(1) no
C(15) C(16) C(17) C(18) . . . . 0(1) no
C(18) C(17) C(16) C(19) . . . . -177.1(8) no
C(20) N(4) S(2) C(32) . . . . -71.3(6) no
C(20) C(21) C(22) C(23) . . . . 0(1) no
C(20) C(25) N(5) C(26) . . . . 170.6(6) no
C(20) C(25) C(24) C(23) . . . . -1(1) no
C(21) C(20) C(25) C(24) . . . . 3.1(9) no
C(21) C(22) C(23) C(24) . . . . 2(1) no
C(22) C(21) C(20) C(25) . . . . -2(1) no
C(22) C(23) C(24) C(25) . . . . -1(1) no
C(24) C(25) N(5) C(26) . . . . -6(1) no
C(25) N(5) C(26) C(27) . . . . -177.1(6) no
C(26) C(27) N(6) C(31) . . . . 179.6(6) no
C(26) C(27) C(28) C(29) . . . . -179.0(7) no
C(27) N(6) C(31) C(30) . . . . 0(1) no
C(27) C(28) C(29) C(30) . . . . 0(1) no
C(28) C(27) N(6) C(31) . . . . 1(1) no
C(28) C(29) C(30) C(31) . . . . 0(1) no
C(32) C(33) C(34) C(35) . . . . -2(1) no
C(32) C(37) C(36) C(35) . . . . 1(1) no
C(33) C(32) C(37) C(36) . . . . -2(1) no
C(33) C(34) C(35) C(36) . . . . 1(1) no
C(33) C(34) C(35) C(38) . . . . -178(1) no
C(34) C(33) C(32) C(37) . . . . 2(1) no
C(34) C(35) C(36) C(37) . . . . -1(1) no
C(37) C(36) C(35) C(38) . . . . 178(1) no
